data_1523219
loop_
_publ_author_name
'Bauer, E.'
'Furrer, A.'
'Gratz, E.'
'Fischer, P.'
'Keller, L.'

_publ_section_title
;
 Structural and magnetic properties of Yb Cu5-x Alx compounds
;
_journal_name_full 'Physik (Berlin)'
_journal_page_first 608
_journal_page_last 611
_journal_volume 186
_journal_year 1993
_chemical_formula_sum 'Al2 Ce Cu3'
_chemical_name_systematic '(Al0.4 Cu0.6)5 Ce'
_space_group_IT_number 191
_symmetry_space_group_name_Hall '-P 6 2'
_symmetry_space_group_name_H-M 'P 6/m m m'
_cell_angle_alpha 90
_cell_angle_beta 90
_cell_angle_gamma 120
_cell_formula_units_Z 1
_cell_length_a 5.2486
_cell_length_b 5.2486
_cell_length_c 4.1797
_cell_volume 99.716
_citation_journal_id_ASTM PHYBE3
_cod_data_source_file Bauer_PHYBE3_1993_869.cif
_cod_data_source_block Al2Ce1Cu3
_cod_original_cell_volume 99.7155
_cod_original_formula_sum 'Al2 Ce1 Cu3'
_cod_database_code 1523219

loop_
_symmetry_equiv_pos_as_xyz
x,y,z
x-y,x,z
-y,x-y,z
-x,-y,z
-x+y,-x,z
y,-x+y,z
-y,-x,-z
x-y,-y,-z
x,x-y,-z
y,x,-z
-x+y,y,-z
-x,-x+y,-z
-x,-y,-z
-x+y,-x,-z
y,-x+y,-z
x,y,-z
x-y,x,-z
-y,x-y,-z
y,x,z
-x+y,y,z
-x,-x+y,z
-y,-x,z
x-y,-y,z
x,x-y,z

loop_
_atom_site_label
_atom_site_type_symbol
_atom_site_fract_x
_atom_site_fract_y
_atom_site_fract_z
_atom_site_occupancy
_atom_site_U_iso_or_equiv
Cu2 Cu 0.5 0 0.5 0.339 0.0
Cu1 Cu 0.3333 0.6667 0 0.9915 0.0
Al1 Al 0.3333 0.6667 0 0.0085 0.0
Ce1 Ce 0 0 0 1 0.0
Al2 Al 0.5 0 0.5 0.661 0.0
